data_2214646
loop_
_publ_author_name
'Rillema, D. Paul'
'Kirgan, Robert A.'
'Moore, Curtis'
'Koshy, Seena'

_publ_section_title
;4b,5,7,7a-Tetrahydro-4b,7a-epiminomethanoimino-6<i>H</i>-imidazo[4,5-<i>f</i>][1,10]phenanthroline-6,13-dione
 monohydrate
;
_journal_coeditor_code FL2142
_journal_issue 8
_journal_name_full 'Acta Crystallographica Section E'
_journal_page_first o3526
_journal_page_last o3526
_journal_paper_doi 10.1107/S1600536807034198
_journal_volume 63
_journal_year 2007
_chemical_formula_iupac 'C14 H10 N6 O2, H2 O'
_chemical_formula_moiety 'C14 H10 N6 O2, H2 O'
_chemical_formula_sum 'C14 H12 N6 O3'
_chemical_formula_weight 312.30
_chemical_name_systematic
;
4b,5,7,7a-Tetrahydro-4b,7a-epiminomethanoimino-6H-
imidazo[4,5-f][1,10]phenanthroline-6,13-dione monohydrate
;
_space_group_IT_number 14
_symmetry_cell_setting monoclinic
_symmetry_space_group_name_Hall '-P 2ybc'
_symmetry_space_group_name_H-M 'P 1 21/c 1'
_atom_sites_solution_hydrogens geom
_atom_sites_solution_primary direct
_atom_sites_solution_secondary difmap
_audit_creation_method SHELXL-97
_cell_angle_alpha 90.00
_cell_angle_beta 108.528(5)
_cell_angle_gamma 90.00
_cell_formula_units_Z 8
_cell_length_a 18.5164(18)
_cell_length_b 12.3920(12)
_cell_length_c 12.6929(13)
_cell_measurement_reflns_used 9312
_cell_measurement_temperature 150
_cell_measurement_theta_max 27.11
_cell_measurement_theta_min 2.91
_cell_volume 2761.5(5)
_computing_cell_refinement 'SAINT (Bruker, 2006)'
_computing_data_collection 'SMART (Bruker, 2006)'
_computing_data_reduction SAINT
_computing_molecular_graphics 'SHELXTL (Bruker, 2006)'
_computing_publication_material SHELXTL
_computing_structure_refinement 'SHELXL97 (Sheldrick, 1997)'
_computing_structure_solution 'SHELXTL (Bruker, 2006)'
_diffrn_ambient_temperature 296(2)
_diffrn_measured_fraction_theta_full 0.998
_diffrn_measured_fraction_theta_max 0.998
_diffrn_measurement_device_type 'Bruker SMART CCD area-detector'
_diffrn_measurement_method '\f and \w'
_diffrn_radiation_monochromator graphite
_diffrn_radiation_source 'fine-focus sealed tube'
_diffrn_radiation_type MoK\a
_diffrn_radiation_wavelength 0.71073
_diffrn_reflns_av_R_equivalents 0.0316
_diffrn_reflns_av_sigmaI/netI 0.0181
_diffrn_reflns_limit_h_max 22
_diffrn_reflns_limit_h_min -22
_diffrn_reflns_limit_k_max 15
_diffrn_reflns_limit_k_min -15
_diffrn_reflns_limit_l_max 15
_diffrn_reflns_limit_l_min -15
_diffrn_reflns_number 68322
_diffrn_reflns_theta_full 26.00
_diffrn_reflns_theta_max 26.00
_diffrn_reflns_theta_min 3.44
_exptl_absorpt_coefficient_mu 0.111
_exptl_absorpt_correction_T_max 0.9728
_exptl_absorpt_correction_T_min 0.9376
_exptl_absorpt_correction_type multi-scan
_exptl_absorpt_process_details '(SADABS; Sheldrick, 1996)'
_exptl_crystal_colour 'lusterous grey'
_exptl_crystal_density_diffrn 1.502
_exptl_crystal_density_method 'not measured'
_exptl_crystal_description Block
_exptl_crystal_F_000 1296
_exptl_crystal_size_max 0.49
_exptl_crystal_size_mid 0.30
_exptl_crystal_size_min 0.25
_refine_diff_density_max 0.510
_refine_diff_density_min -0.266
_refine_ls_extinction_method none
_refine_ls_goodness_of_fit_ref 1.033
_refine_ls_hydrogen_treatment mixed
_refine_ls_matrix_type full
_refine_ls_number_parameters 451
_refine_ls_number_reflns 5422
_refine_ls_number_restraints 0
_refine_ls_restrained_S_all 1.033
_refine_ls_R_factor_all 0.0444
_refine_ls_R_factor_gt 0.0357
_refine_ls_shift/su_max 0.001
_refine_ls_shift/su_mean 0.000
_refine_ls_structure_factor_coef Fsqd
_refine_ls_weighting_details 'calc w=1/[\s^2^(Fo^2^)+(0.0397P)^2^+1.7397P] where P=(Fo^2^+2Fc^2^)/3'
_refine_ls_weighting_scheme calc
_refine_ls_wR_factor_gt 0.0859
_refine_ls_wR_factor_ref 0.0922
_reflns_number_gt 4600
_reflns_number_total 5422
_reflns_threshold_expression I>2\s(I)
_cod_data_source_file fl2142.cif
_cod_data_source_block I
_cod_original_sg_symbol_Hall -P2ybc
_cod_original_sg_symbol_H-M 'P 21/c'
_cod_database_code 2214646
_cod_database_fobs_code 2214646

loop_
_symmetry_equiv_pos_as_xyz
'x, y, z'
'-x, y+1/2, -z+1/2'
'-x, -y, -z'
'x, -y-1/2, z-1/2'

loop_
_atom_site_type_symbol
_atom_site_label
_atom_site_fract_x
_atom_site_fract_y
_atom_site_fract_z
_atom_site_U_iso_or_equiv
_atom_site_adp_type
_atom_site_calc_flag
_atom_site_refinement_flags
_atom_site_occupancy
C C1 0.57536(9) 0.51053(14) 0.23035(13) 0.0250(3) Uani d . 1
H H1 0.6246 0.5105 0.2261 0.030 Uiso calc R 1
C C2 0.52109(9) 0.44802(14) 0.15553(14) 0.0269(4) Uani d . 1
H H2 0.5337 0.4060 0.1032 0.032 Uiso calc R 1
C C3 0.44753(9) 0.44943(13) 0.16025(13) 0.0235(3) Uani d . 1
H H3A 0.4095 0.4093 0.1100 0.028 Uiso calc R 1
C C4 0.43105(8) 0.51152(11) 0.24095(12) 0.0169(3) Uani d . 1
C C5 0.48988(8) 0.57012(12) 0.31489(12) 0.0165(3) Uani d . 1
C C6 0.47687(8) 0.63485(11) 0.40588(11) 0.0168(3) Uani d . 1
C C7 0.40602(8) 0.63639(11) 0.42213(11) 0.0163(3) Uani d . 1
C C8 0.39791(9) 0.69468(13) 0.51159(13) 0.0233(3) Uani d . 1
H H8 0.3512 0.6975 0.5245 0.028 Uiso calc R 1
C C9 0.46028(9) 0.74809(13) 0.58058(13) 0.0262(4) Uani d . 1
H H9A 0.4568 0.7866 0.6416 0.031 Uiso calc R 1
C C10 0.52840(9) 0.74329(13) 0.55719(13) 0.0244(3) Uani d . 1
H H10A 0.5702 0.7800 0.6039 0.029 Uiso calc R 1
C C11 0.34995(8) 0.51796(11) 0.24373(11) 0.0153(3) Uani d . 1
C C12 0.33911(8) 0.57274(11) 0.34914(11) 0.0156(3) Uani d . 1
C C13 0.30689(8) 0.39172(12) 0.34652(12) 0.0178(3) Uani d . 1
C C14 0.25196(8) 0.64364(12) 0.18811(12) 0.0183(3) Uani d . 1
C C15 -0.10575(9) -0.01787(15) 0.16880(14) 0.0300(4) Uani d . 1
H H15 -0.1562 -0.0171 0.1679 0.036 Uiso calc R 1
C C16 -0.06494(9) -0.11252(14) 0.19842(14) 0.0291(4) Uani d . 1
H H16 -0.0884 -0.1752 0.2115 0.035 Uiso calc R 1
C C17 0.01127(9) -0.11196(13) 0.20813(13) 0.0241(3) Uani d . 1
H H17 0.0410 -0.1732 0.2323 0.029 Uiso calc R 1
C C18 0.04323(8) -0.01847(12) 0.18134(12) 0.0182(3) Uani d . 1
C C19 -0.00374(8) 0.07056(12) 0.14324(12) 0.0194(3) Uani d . 1
C C20 0.02424(8) 0.16725(12) 0.09892(12) 0.0191(3) Uani d . 1
C C21 0.10197(8) 0.18120(12) 0.11607(12) 0.0176(3) Uani d . 1
C C22 0.12512(9) 0.27078(12) 0.06906(13) 0.0226(3) Uani d . 1
H H22 0.1764 0.2821 0.0785 0.027 Uiso calc R 1
C C23 0.07080(9) 0.34281(13) 0.00801(14) 0.0276(4) Uani d . 1
H H23 0.0849 0.4038 -0.0235 0.033 Uiso calc R 1
C C24 -0.00518(9) 0.32203(13) -0.00505(14) 0.0274(4) Uani d . 1
H H24 -0.0416 0.3704 -0.0464 0.033 Uiso calc R 1
C C25 0.12815(8) -0.01245(11) 0.19996(12) 0.0168(3) Uani d . 1
C C26 0.15898(8) 0.10310(12) 0.18926(12) 0.0169(3) Uani d . 1
C C27 0.21494(8) -0.02458(12) 0.10467(12) 0.0197(3) Uani d . 1
C C28 0.20351(8) 0.05141(12) 0.37338(12) 0.0208(3) Uani d . 1
H H3 0.3210(10) 0.3610(15) 0.2068(15) 0.024(5) Uiso d . 1
H H4 0.3084(11) 0.4909(16) 0.4657(17) 0.034(5) Uiso d . 1
H H5 0.2869(11) 0.5538(15) 0.0913(17) 0.029(5) Uiso d . 1
H H9 0.1498(11) -0.1433(17) 0.1173(16) 0.033(5) Uiso d . 1
H H12 0.2169(10) 0.1955(16) 0.3208(15) 0.030(5) Uiso d . 1
H H1S 0.1442(12) 0.7076(18) 0.3928(17) 0.042(6) Uiso d . 1
H H2S 0.1900(13) 0.7700(18) 0.475(2) 0.052(7) Uiso d . 1
H H3S 0.3089(13) 0.2631(19) 0.538(2) 0.052(7) Uiso d . 1
H H4S 0.3637(13) 0.3118(18) 0.6218(18) 0.047(6) Uiso d . 1
N N1 0.56110(7) 0.57086(11) 0.30836(10) 0.0212(3) Uani d . 1
N N2 0.53740(7) 0.68914(10) 0.47175(10) 0.0219(3) Uani d . 1
N N3 0.31824(7) 0.41111(10) 0.24826(11) 0.0188(3) Uani d . 1
N N4 0.32376(7) 0.48165(10) 0.40966(10) 0.0196(3) Uani d . 1
N N5 0.30309(7) 0.58453(10) 0.15337(10) 0.0185(3) Uani d . 1
N N6 0.27320(7) 0.64070(11) 0.30005(10) 0.0204(3) Uani d . 1
H H6 0.2500 0.6755 0.3384 0.024 Uiso calc R 1
N N7 -0.07688(7) 0.07247(11) 0.14138(11) 0.0254(3) Uani d . 1
N N8 -0.02873(7) 0.23627(11) 0.03853(11) 0.0256(3) Uani d . 1
N N9 0.15350(7) -0.07390(11) 0.12206(11) 0.0203(3) Uani d . 1
N N10 0.22032(7) 0.07727(10) 0.14546(11) 0.0200(3) Uani d . 1
H H10 0.2561 0.1215 0.1454 0.024 Uiso calc R 1
N N11 0.17069(7) -0.03684(10) 0.31552(10) 0.0206(3) Uani d . 1
H H11 0.1744 -0.1005 0.3437 0.025 Uiso calc R 1
N N12 0.18480(7) 0.13935(10) 0.30379(10) 0.0202(3) Uani d . 1
O O1 0.28503(6) 0.30545(9) 0.37483(9) 0.0255(3) Uani d . 1
O O2 0.19669(6) 0.69224(9) 0.12627(9) 0.0242(2) Uani d . 1
O O3 0.25792(6) -0.06517(9) 0.05968(9) 0.0267(3) Uani d . 1
O O4 0.24213(7) 0.05573(9) 0.47204(9) 0.0297(3) Uani d . 1
O O1S 0.17949(6) 0.75357(9) 0.40465(10) 0.0208(2) Uani d . 1
O O2S 0.32338(6) 0.27096(9) 0.60645(10) 0.0197(2) Uani d . 1

loop_
_atom_site_aniso_label
_atom_site_aniso_U_11
_atom_site_aniso_U_22
_atom_site_aniso_U_33
_atom_site_aniso_U_12
_atom_site_aniso_U_13
_atom_site_aniso_U_23
C1 0.0189(8) 0.0316(9) 0.0270(8) 0.0013(7) 0.0110(6) -0.0040(7)
C2 0.0283(8) 0.0293(9) 0.0277(8) -0.0016(7) 0.0154(7) -0.0090(7)
C3 0.0241(8) 0.0244(8) 0.0235(8) -0.0058(6) 0.0095(6) -0.0075(6)
C4 0.0193(7) 0.0151(7) 0.0170(7) -0.0002(6) 0.0070(6) 0.0016(6)
C5 0.0168(7) 0.0162(7) 0.0163(7) 0.0010(6) 0.0048(6) 0.0028(6)
C6 0.0182(7) 0.0147(7) 0.0161(7) 0.0008(6) 0.0033(6) 0.0018(6)
C7 0.0181(7) 0.0150(7) 0.0149(7) 0.0002(6) 0.0040(6) 0.0011(6)
C8 0.0232(8) 0.0251(8) 0.0243(8) -0.0026(6) 0.0113(6) -0.0050(6)
C9 0.0293(9) 0.0277(9) 0.0216(8) -0.0017(7) 0.0081(7) -0.0100(7)
C10 0.0215(8) 0.0238(8) 0.0239(8) -0.0027(6) 0.0016(6) -0.0076(6)
C11 0.0169(7) 0.0148(7) 0.0137(7) -0.0023(5) 0.0041(5) -0.0017(5)
C12 0.0150(7) 0.0170(7) 0.0156(7) -0.0002(6) 0.0059(6) 0.0004(6)
C13 0.0131(7) 0.0207(8) 0.0176(7) -0.0014(6) 0.0020(6) 0.0020(6)
C14 0.0180(7) 0.0163(7) 0.0199(7) -0.0014(6) 0.0049(6) 0.0004(6)
C15 0.0176(8) 0.0381(10) 0.0353(9) -0.0022(7) 0.0098(7) 0.0106(8)
C16 0.0235(8) 0.0294(9) 0.0346(9) -0.0058(7) 0.0094(7) 0.0100(7)
C17 0.0226(8) 0.0224(8) 0.0264(8) -0.0003(6) 0.0065(6) 0.0060(7)
C18 0.0175(7) 0.0208(7) 0.0162(7) -0.0016(6) 0.0053(6) 0.0000(6)
C19 0.0170(7) 0.0233(8) 0.0174(7) -0.0013(6) 0.0050(6) 0.0014(6)
C20 0.0185(7) 0.0196(7) 0.0188(7) 0.0008(6) 0.0053(6) 0.0001(6)
C21 0.0193(7) 0.0169(7) 0.0168(7) 0.0000(6) 0.0059(6) -0.0011(6)
C22 0.0195(7) 0.0219(8) 0.0270(8) -0.0012(6) 0.0082(6) 0.0025(6)
C23 0.0282(8) 0.0228(8) 0.0330(9) 0.0016(7) 0.0116(7) 0.0088(7)
C24 0.0235(8) 0.0232(8) 0.0334(9) 0.0048(7) 0.0062(7) 0.0105(7)
C25 0.0181(7) 0.0147(7) 0.0168(7) 0.0002(6) 0.0044(6) 0.0009(6)
C26 0.0149(7) 0.0166(7) 0.0189(7) -0.0014(6) 0.0052(6) -0.0009(6)
C27 0.0191(7) 0.0208(8) 0.0188(7) 0.0006(6) 0.0055(6) 0.0011(6)
C28 0.0204(7) 0.0212(8) 0.0200(8) 0.0008(6) 0.0051(6) 0.0003(6)
N1 0.0167(6) 0.0243(7) 0.0227(7) 0.0004(5) 0.0063(5) -0.0017(5)
N2 0.0185(6) 0.0227(7) 0.0223(7) -0.0014(5) 0.0036(5) -0.0042(5)
N3 0.0219(7) 0.0158(6) 0.0195(6) -0.0040(5) 0.0078(5) -0.0043(5)
N4 0.0241(7) 0.0210(7) 0.0160(6) -0.0051(5) 0.0095(5) -0.0003(5)
N5 0.0199(6) 0.0215(7) 0.0129(6) 0.0017(5) 0.0037(5) -0.0004(5)
N6 0.0179(6) 0.0258(7) 0.0173(6) 0.0067(5) 0.0052(5) -0.0024(5)
N7 0.0172(6) 0.0297(7) 0.0294(7) 0.0008(5) 0.0077(6) 0.0072(6)
N8 0.0198(7) 0.0236(7) 0.0317(7) 0.0033(5) 0.0059(6) 0.0074(6)
N9 0.0220(7) 0.0166(7) 0.0250(7) -0.0026(5) 0.0113(5) -0.0040(5)
N10 0.0155(6) 0.0175(6) 0.0289(7) -0.0023(5) 0.0099(5) 0.0000(5)
N11 0.0224(7) 0.0166(6) 0.0194(6) -0.0005(5) 0.0019(5) 0.0039(5)
N12 0.0230(7) 0.0162(6) 0.0182(6) -0.0031(5) 0.0020(5) -0.0011(5)
O1 0.0283(6) 0.0230(6) 0.0234(6) -0.0104(5) 0.0056(5) 0.0023(5)
O2 0.0227(6) 0.0239(6) 0.0224(6) 0.0061(5) 0.0020(5) 0.0036(5)
O3 0.0278(6) 0.0256(6) 0.0324(6) 0.0000(5) 0.0178(5) -0.0029(5)
O4 0.0353(7) 0.0282(6) 0.0179(6) -0.0016(5) -0.0022(5) 0.0011(5)
O1S 0.0223(6) 0.0195(6) 0.0216(6) -0.0005(5) 0.0086(5) 0.0013(5)
O2S 0.0185(6) 0.0214(6) 0.0200(6) -0.0015(4) 0.0072(4) 0.0011(4)

loop_
_atom_type_symbol
_atom_type_description
_atom_type_scat_dispersion_real
_atom_type_scat_dispersion_imag
_atom_type_scat_source
C C 0.0033 0.0016 'International Tables Vol C Tables 4.2.6.8 and 6.1.1.4'
H H 0.0000 0.0000 'International Tables Vol C Tables 4.2.6.8 and 6.1.1.4'
N N 0.0061 0.0033 'International Tables Vol C Tables 4.2.6.8 and 6.1.1.4'
O O 0.0106 0.0060 'International Tables Vol C Tables 4.2.6.8 and 6.1.1.4'

loop_
_geom_angle_atom_site_label_1
_geom_angle_atom_site_label_2
_geom_angle_atom_site_label_3
_geom_angle
N1 C1 C2 123.60(14)
N1 C1 H1 118.2
C2 C1 H1 118.2
C1 C2 C3 118.36(14)
C1 C2 H2 120.8
C3 C2 H2 120.8
C2 C3 C4 119.27(14)
C2 C3 H3A 120.4
C4 C3 H3A 120.4
C3 C4 C5 118.46(13)
C3 C4 C11 119.83(13)
C5 C4 C11 121.66(13)
N1 C5 C4 122.18(13)
N1 C5 C6 116.57(12)
C4 C5 C6 121.25(13)
N2 C6 C7 122.63(13)
N2 C6 C5 116.33(13)
C7 C6 C5 121.03(13)
C6 C7 C8 118.60(13)
C6 C7 C12 121.99(13)
C8 C7 C12 119.35(13)
C9 C8 C7 118.79(14)
C9 C8 H8 120.6
C7 C8 H8 120.6
C8 C9 C10 118.66(14)
C8 C9 H9A 120.7
C10 C9 H9A 120.7
N2 C10 C9 123.69(14)
N2 C10 H10A 118.2
C9 C10 H10A 118.2
N5 C11 N3 113.56(11)
N5 C11 C4 111.02(11)
N3 C11 C4 111.58(12)
N5 C11 C12 102.77(11)
N3 C11 C12 101.37(11)
C4 C11 C12 116.03(11)
N4 C12 N6 113.68(12)
N4 C12 C7 110.09(11)
N6 C12 C7 111.97(12)
N4 C12 C11 102.45(11)
N6 C12 C11 101.72(11)
C7 C12 C11 116.50(11)
O1 C13 N4 125.22(14)
O1 C13 N3 125.71(14)
N4 C13 N3 109.07(13)
O2 C14 N6 126.14(14)
O2 C14 N5 124.99(14)
N6 C14 N5 108.86(12)
N7 C15 C16 123.63(15)
N7 C15 H15 118.2
C16 C15 H15 118.2
C17 C16 C15 118.47(15)
C17 C16 H16 120.8
C15 C16 H16 120.8
C16 C17 C18 119.06(15)
C16 C17 H17 120.5
C18 C17 H17 120.5
C17 C18 C19 118.50(13)
C17 C18 C25 120.24(13)
C19 C18 C25 121.16(13)
N7 C19 C18 122.23(14)
N7 C19 C20 116.68(13)
C18 C19 C20 121.06(13)
N8 C20 C21 122.67(14)
N8 C20 C19 116.78(13)
C21 C20 C19 120.48(13)
C22 C21 C20 118.35(13)
C22 C21 C26 121.59(13)
C20 C21 C26 119.99(13)
C23 C22 C21 119.15(14)
C23 C22 H22 120.4
C21 C22 H22 120.4
C22 C23 C24 118.45(15)
C22 C23 H23 120.8
C24 C23 H23 120.8
N8 C24 C23 123.45(15)
N8 C24 H24 118.3
C23 C24 H24 118.3
N9 C25 N11 113.03(12)
N9 C25 C18 114.54(12)
N11 C25 C18 110.39(12)
N9 C25 C26 102.53(11)
N11 C25 C26 100.47(11)
C18 C25 C26 114.90(12)
N12 C26 N10 113.83(12)
N12 C26 C21 111.15(12)
N10 C26 C21 112.60(12)
N12 C26 C25 102.11(11)
N10 C26 C25 100.56(11)
C21 C26 C25 115.86(11)
O3 C27 N10 125.48(14)
O3 C27 N9 125.99(14)
N10 C27 N9 108.53(13)
O4 C28 N11 127.22(14)
O4 C28 N12 124.43(14)
N11 C28 N12 108.33(12)
C1 N1 C5 118.09(13)
C10 N2 C6 117.59(13)
C13 N3 C11 112.40(12)
C13 N3 H3 121.0(12)
C11 N3 H3 123.4(12)
C13 N4 C12 112.16(12)
C13 N4 H4 122.0(13)
C12 N4 H4 120.8(13)
C14 N5 C11 110.37(12)
C14 N5 H5 117.7(13)
C11 N5 H5 115.4(13)
C14 N6 C12 113.08(12)
C14 N6 H6 123.5
C12 N6 H6 123.5
C15 N7 C19 117.70(14)
C24 N8 C20 117.93(13)
C27 N9 C25 110.09(12)
C27 N9 H9 119.0(13)
C25 N9 H9 122.6(13)
C27 N10 C26 112.37(12)
C27 N10 H10 123.8
C26 N10 H10 123.8
C28 N11 C25 112.65(12)
C28 N11 H11 123.7
C25 N11 H11 123.7
C28 N12 C26 109.51(12)
C28 N12 H12 116.7(12)
C26 N12 H12 117.7(12)
H1S O1S H2S 104(2)
H3S O2S H4S 106(2)

loop_
_geom_bond_atom_site_label_1
_geom_bond_atom_site_label_2
_geom_bond_distance
C1 N1 1.332(2)
C1 C2 1.380(2)
C1 H1 0.9300
C2 C3 1.382(2)
C2 H2 0.9300
C3 C4 1.390(2)
C3 H3A 0.9300
C4 C5 1.395(2)
C4 C11 1.515(2)
C5 N1 1.3474(19)
C5 C6 1.487(2)
C6 N2 1.3462(19)
C6 C7 1.391(2)
C7 C8 1.394(2)
C7 C12 1.5120(19)
C8 C9 1.377(2)
C8 H8 0.9300
C9 C10 1.386(2)
C9 H9A 0.9300
C10 N2 1.330(2)
C10 H10A 0.9300
C11 N5 1.4548(18)
C11 N3 1.4569(19)
C11 C12 1.5691(19)
C12 N4 1.4435(19)
C12 N6 1.4502(18)
C13 O1 1.2362(18)
C13 N4 1.350(2)
C13 N3 1.3506(19)
C14 O2 1.2312(18)
C14 N6 1.3490(19)
C14 N5 1.3756(19)
C15 N7 1.334(2)
C15 C16 1.381(2)
C15 H15 0.9300
C16 C17 1.377(2)
C16 H16 0.9300
C17 C18 1.391(2)
C17 H17 0.9300
C18 C19 1.393(2)
C18 C25 1.516(2)
C19 N7 1.3471(19)
C19 C20 1.485(2)
C20 N8 1.3428(19)
C20 C21 1.396(2)
C21 C22 1.391(2)
C21 C26 1.513(2)
C22 C23 1.383(2)
C22 H22 0.9300
C23 C24 1.387(2)
C23 H23 0.9300
C24 N8 1.334(2)
C24 H24 0.9300
C25 N9 1.4397(19)
C25 N11 1.4591(18)
C25 C26 1.563(2)
C26 N12 1.4498(19)
C26 N10 1.4500(19)
C27 O3 1.2253(18)
C27 N10 1.356(2)
C27 N9 1.370(2)
C28 O4 1.2302(18)
C28 N11 1.349(2)
C28 N12 1.376(2)
N3 H3 0.826(19)
N4 H4 0.85(2)
N5 H5 0.84(2)
N6 H6 0.8600
N9 H9 0.86(2)
N10 H10 0.8600
N11 H11 0.8600
N12 H12 0.90(2)
O1S H1S 0.84(2)
O1S H2S 0.87(2)
O2S H3S 0.83(3)
O2S H4S 0.87(2)

loop_
_geom_hbond_atom_site_label_D
_geom_hbond_atom_site_label_H
_geom_hbond_atom_site_label_A
_geom_hbond_distance_DH
_geom_hbond_distance_HA
_geom_hbond_distance_DA
_geom_hbond_angle_DHA
N12 H12 O1 0.90(2) 1.835(2) 2.726(2) 172.50(10)
N3 H3 O2S 0.826(19) 2.082(2) 2.907(2) 176.30(10)
N10 H10 O2S 0.86 1.99 2.833(2) 166
